data_1575377
loop_
_publ_author_name
'Favela-Mendoza, Roberto'
'Rul-Ram&#xed;rez, Elizabeth'
'Garc&#xed;a-Alvarez, Ana Cristina'
'S&#xe1;nchez-Lara, Eduardo'
'Gamboa-Ram&#xed;rez, Stefani'
'Flores-&#xc1;lamo, Marcos'
'Bertaina, Sylvain'
'Orio, Maylis'
'Guerra-Tschuschke, Isabel'
'Castillo, Ivan'

_publ_section_title
;
 Electrocatalytic water oxidation with bioinspired cubane-type
 Co<sup>II</sup> complexes.
;
_journal_issue 37
_journal_name_full 'Dalton transactions (Cambridge, England : 2003)'
_journal_page_first 14150
_journal_page_last 14160
_journal_paper_doi 10.1039/d5dt01000d
_journal_volume 54
_journal_year 2025
_chemical_formula_moiety 'C36 H43 Cl4 Co4 N8 O8, 2(C H4 O)'
_chemical_formula_sum 'C38 H51 Cl4 Co4 N8 O10'
_chemical_formula_weight 1157.39
_space_group_IT_number 2
_space_group_name_Hall '-P 1'
_space_group_name_H-M_alt 'P -1'
_symmetry_cell_setting triclinic
_symmetry_Int_Tables_number 2
_symmetry_space_group_name_Hall '-P 1'
_symmetry_space_group_name_H-M 'P -1'
_atom_sites_solution_hydrogens mixed
_audit_conform_dict_location ftp://ftp.iucr.org/pub/cif_core.dic
_audit_conform_dict_name cif_core.dic
_audit_conform_dict_version 2.4.5
_audit_creation_date 2022-05-10T13:40:43-00:00
_audit_creation_method 'WinGX routine CIF_UPDATE'
_audit_update_record
;
2022-05-11 deposited with the CCDC.	2025-07-08 downloaded from the CCDC.
;
_cell_angle_alpha 86.686(3)
_cell_angle_beta 72.875(5)
_cell_angle_gamma 86.271(4)
_cell_formula_units_Z 2
_cell_length_a 10.7873(6)
_cell_length_b 14.0178(5)
_cell_length_c 16.3701(8)
_cell_measurement_reflns_used 5222
_cell_measurement_temperature 130(2)
_cell_measurement_theta_max 73.8543
_cell_measurement_theta_min 4.162
_cell_volume 2358.7(2)
_computing_cell_refinement
;
        CrysAlisPro, Agilent Technologies,
        Version 1.171.36.32 (release 02-08-2013 CrysAlis171 .NET)
        (compiled Aug  2 2013,16:46:58)
;
_computing_data_collection
;
        CrysAlisPro, Agilent Technologies,
        Version 1.171.36.32 (release 02-08-2013 CrysAlis171 .NET)
        (compiled Aug  2 2013,16:46:58)
;
_computing_data_reduction
;
        CrysAlisPro, Agilent Technologies,
        Version 1.171.36.32 (release 02-08-2013 CrysAlis171 .NET)
        (compiled Aug  2 2013,16:46:58)
;
_computing_molecular_graphics
;
          'Ortep-3 for Windows (Farrugia, 1997)'
      L. J. Farrugia, J. Appl. Crystallogr., 1997, 30, 565.
;
_computing_publication_material
;	
        'WinGX publication routines (Farrugia, 1999)'				 
	L. J. Farrugia, J. Appl. Crystallogr., 1999, 32, 837-838.
;
_computing_structure_refinement
;
      'SHELXS-2018 (Sheldrick, 2015)'
      Sheldrick, G. M. (2015). Acta Cryst. C71, 3--8.
;
_computing_structure_solution
;
      'SHELXS-2018 (Sheldrick, 2015)'
      Sheldrick, G. M. (2015). Acta Cryst. A71, 3--8.
;
_diffrn_ambient_temperature 130(2)
_diffrn_detector_area_resol_mean 10.4685
_diffrn_measured_fraction_theta_full 0.995
_diffrn_measured_fraction_theta_max 0.994
_diffrn_measurement_device_type 'Xcalibur, Atlas, Gemini'
_diffrn_measurement_method '\w scans'
_diffrn_orient_matrix_UB_11 0.1484297
_diffrn_orient_matrix_UB_12 0.0086041
_diffrn_orient_matrix_UB_13 -0.0296693
_diffrn_orient_matrix_UB_21 0.0094215
_diffrn_orient_matrix_UB_22 -0.0588098
_diffrn_orient_matrix_UB_23 -0.0786917
_diffrn_orient_matrix_UB_31 -0.0168413
_diffrn_orient_matrix_UB_32 0.0927416
_diffrn_orient_matrix_UB_33 -0.0516961
_diffrn_radiation_monochromator graphite
_diffrn_radiation_type CuK\a
_diffrn_radiation_wavelength 1.54184
_diffrn_reflns_av_R_equivalents 0.1168
_diffrn_reflns_av_unetI/netI 0.0884
_diffrn_reflns_Laue_measured_fraction_full 0.995
_diffrn_reflns_Laue_measured_fraction_max 0.994
_diffrn_reflns_limit_h_max 12
_diffrn_reflns_limit_h_min -12
_diffrn_reflns_limit_k_max 16
_diffrn_reflns_limit_k_min -13
_diffrn_reflns_limit_l_max 16
_diffrn_reflns_limit_l_min -19
_diffrn_reflns_number 20662
_diffrn_reflns_point_group_measured_fraction_full 0.995
_diffrn_reflns_point_group_measured_fraction_max 0.994
_diffrn_reflns_theta_full 67.684
_diffrn_reflns_theta_max 68.245
_diffrn_reflns_theta_min 4.157
_exptl_absorpt_coefficient_mu 13.434
_exptl_absorpt_correction_T_max 0.495
_exptl_absorpt_correction_T_min 0.122
_exptl_absorpt_correction_type analytical
_exptl_absorpt_process_details
;
        CrysAlisPro, Agilent Technologies,
        Version 1.171.36.32 (release 02-08-2013 CrysAlis171 .NET)
        (compiled Aug  2 2013,16:46:58)
        Analytical numeric absorption correction using a multifaceted crystal
        model based on expressions derived by R.C. Clark & J.S. Reid.
        (Clark, R. C. & Reid, J. S. (1995). Acta Cryst. A51, 887-897)
;
_exptl_crystal_colour pink
_exptl_crystal_density_diffrn 1.63
_exptl_crystal_description needle
_exptl_crystal_F_000 1182
_exptl_crystal_size_max 0.37
_exptl_crystal_size_mid 0.09
_exptl_crystal_size_min 0.06
_refine_diff_density_max 1.537
_refine_diff_density_min -1.1
_refine_diff_density_rms 0.176
_refine_ls_extinction_method none
_refine_ls_goodness_of_fit_ref 1.009
_refine_ls_hydrogen_treatment mixed
_refine_ls_matrix_type full
_refine_ls_number_parameters 589
_refine_ls_number_reflns 8573
_refine_ls_number_restraints 16
_refine_ls_restrained_S_all 1.009
_refine_ls_R_factor_all 0.0961
_refine_ls_R_factor_gt 0.0697
_refine_ls_shift/su_max 0
_refine_ls_shift/su_mean 0
_refine_ls_structure_factor_coef Fsqd
_refine_ls_weighting_details 'w=1/[\s^2^(Fo^2^)+(0.1196P)^2^] where P=(Fo^2^+2Fc^2^)/3'
_refine_ls_weighting_scheme calc
_refine_ls_wR_factor_gt 0.1759
_refine_ls_wR_factor_ref 0.2001
_reflns_Friedel_coverage 0
_reflns_number_gt 6294
_reflns_number_total 8573
_reflns_threshold_expression 'I > 2\s(I)'
_cod_data_source_file d5dt01000d2.cif
_cod_data_source_block CCDC1-rxn59ac
_cod_depositor_comments 'Adding full bibliography for 1575377--1575378.cif.'
_cod_database_code 1575377
_shelx_estimated_absorpt_t_min 0.083
_shelx_estimated_absorpt_t_max 0.5

loop_
_symmetry_equiv_pos_as_xyz
'x, y, z'
'-x, -y, -z'

loop_
_atom_site_label
_atom_site_type_symbol
_atom_site_fract_x
_atom_site_fract_y
_atom_site_fract_z
_atom_site_U_iso_or_equiv
_atom_site_adp_type
_atom_site_occupancy
_atom_site_site_symmetry_order
_atom_site_calc_flag
_atom_site_refinement_flags_posn
_atom_site_refinement_flags_adp
_atom_site_refinement_flags_occupancy
_atom_site_disorder_assembly
_atom_site_disorder_group
C1 C 0.8918(5) 0.1836(4) 0.1463(4) 0.0195(12) Uani 1 1 d . . . . .
H1 H 0.960904 0.222077 0.115184 0.023 Uiso 1 1 calc R U . . .
C2 C 0.8880(5) 0.0768(4) 0.1413(4) 0.0187(12) Uani 1 1 d . . . . .
C3 C 0.8089(5) -0.0633(4) 0.1526(4) 0.0192(12) Uani 1 1 d . . . . .
C4 C 0.9441(6) -0.0743(5) 0.1191(4) 0.0246(14) Uani 1 1 d . . . . .
C5 C 1.0053(6) -0.1656(4) 0.1004(4) 0.0256(14) Uani 1 1 d . . . . .
H5 H 1.096946 -0.17399 0.077935 0.031 Uiso 1 1 calc R U . . .
C6 C 0.9271(7) -0.2416(4) 0.1158(4) 0.0298(15) Uani 1 1 d . . . . .
H6 H 0.965717 -0.303925 0.103073 0.036 Uiso 1 1 calc R U . . .
C7 C 0.7917(6) -0.2305(5) 0.1499(4) 0.0280(14) Uani 1 1 d . . . . .
H7 H 0.741025 -0.285308 0.160099 0.034 Uiso 1 1 calc R U . . .
C8 C 0.7307(6) -0.1410(4) 0.1689(4) 0.0223(13) Uani 1 1 d . . . . .
H8 H 0.639134 -0.13326 0.192095 0.027 Uiso 1 1 calc R U . . .
C9 C 0.7841(7) 0.1685(6) 0.5265(5) 0.0372(17) Uani 1 1 d D . . . .
H9A H 0.875866 0.154766 0.496128 0.056 Uiso 1 1 calc R U . . .
H9B H 0.742415 0.108356 0.548496 0.056 Uiso 1 1 calc R U . . .
H9C H 0.777273 0.209509 0.574228 0.056 Uiso 1 1 calc R U . . .
C10 C 0.7150(5) 0.0086(4) 0.3762(4) 0.0170(12) Uani 1 1 d . . . . .
C11 C 0.8759(5) -0.1012(4) 0.3481(4) 0.0192(12) Uani 1 1 d . . . . .
C12 C 0.9245(6) -0.0096(4) 0.3313(4) 0.0187(12) Uani 1 1 d . . . . .
C13 C 1.0580(6) 0.0020(5) 0.2987(4) 0.0256(14) Uani 1 1 d . . . . .
H13 H 1.092562 0.063594 0.287358 0.031 Uiso 1 1 calc R U . . .
C14 C 1.1371(6) -0.0802(4) 0.2839(4) 0.0252(14) Uani 1 1 d . . . . .
H14 H 1.228379 -0.074535 0.26229 0.03 Uiso 1 1 calc R U . . .
C15 C 1.0884(6) -0.1715(5) 0.2995(4) 0.0258(14) Uani 1 1 d . . . . .
H15 H 1.146927 -0.226013 0.28772 0.031 Uiso 1 1 calc R U . . .
C16 C 0.9551(6) -0.1842(4) 0.3321(4) 0.0249(13) Uani 1 1 d . . . . .
H16 H 0.920743 -0.245899 0.342741 0.03 Uiso 1 1 calc R U . . .
C17 C 0.5822(5) 0.0560(4) 0.3956(4) 0.0159(11) Uani 1 1 d . . . . .
H17A H 0.521427 0.013492 0.382494 0.019 Uiso 1 1 calc R U . . .
H17B H 0.549622 0.070794 0.456874 0.019 Uiso 1 1 calc R U . . .
C18 C 0.6432(7) 0.0899(5) 0.0160(4) 0.0314(16) Uani 1 1 d D . . . .
H18A H 0.634442 0.119059 -0.037992 0.047 Uiso 1 1 calc R U . . .
H18B H 0.584212 0.037423 0.034649 0.047 Uiso 1 1 calc R U . . .
H18C H 0.732882 0.065045 0.007789 0.047 Uiso 1 1 calc R U . . .
C19 C 0.4067(6) 0.2957(4) 0.2038(4) 0.0212(13) Uani 1 1 d . . . . .
H19A H 0.352618 0.242046 0.201452 0.025 Uiso 1 1 calc R U . . .
H19B H 0.435789 0.326906 0.146001 0.025 Uiso 1 1 calc R U . . .
C20 C 0.3290(5) 0.3665(4) 0.2670(4) 0.0176(12) Uani 1 1 d . . . . .
C21 C 0.2563(5) 0.4419(4) 0.3845(4) 0.0187(12) Uani 1 1 d . . . . .
C22 C 0.2008(6) 0.4881(4) 0.3237(4) 0.0204(12) Uani 1 1 d . . . . .
C23 C 0.1182(6) 0.5699(4) 0.3414(4) 0.0272(14) Uani 1 1 d . . . . .
H23 H 0.081702 0.600804 0.300005 0.033 Uiso 1 1 calc R U . . .
C24 C 0.0928(7) 0.6032(5) 0.4232(5) 0.0325(16) Uani 1 1 d . . . . .
H24 H 0.037204 0.65889 0.438045 0.039 Uiso 1 1 calc R U . . .
C25 C 0.1458(6) 0.5582(5) 0.4846(4) 0.0293(15) Uani 1 1 d . . . . .
H25 H 0.12529 0.583608 0.539789 0.035 Uiso 1 1 calc R U . . .
C26 C 0.2281(6) 0.4767(4) 0.4660(4) 0.0242(13) Uani 1 1 d . . . . .
H26 H 0.263819 0.445811 0.50779 0.029 Uiso 1 1 calc R U . . .
C27 C 0.8868(7) 0.5084(5) 0.1859(5) 0.0325(16) Uani 1 1 d D . . . .
H27A H 0.852583 0.542023 0.142344 0.049 Uiso 1 1 calc R U . . .
H27B H 0.980834 0.514856 0.170603 0.049 Uiso 1 1 calc R U . . .
H27C H 0.845239 0.536189 0.241568 0.049 Uiso 1 1 calc R U . . .
C28 C 0.5878(5) 0.4961(4) 0.3187(4) 0.0163(11) Uani 1 1 d . . . . .
C29 C 0.5068(5) 0.6301(4) 0.2746(4) 0.0186(12) Uani 1 1 d . . . . .
C30 C 0.5320(5) 0.5635(4) 0.2110(4) 0.0172(12) Uani 1 1 d . . . . .
C31 C 0.5067(6) 0.5840(4) 0.1338(4) 0.0208(12) Uani 1 1 d . . . . .
H31 H 0.52375 0.538006 0.091014 0.025 Uiso 1 1 calc R U . . .
C32 C 0.4546(6) 0.6760(5) 0.1217(4) 0.0275(14) Uani 1 1 d . . . . .
H32 H 0.435224 0.693117 0.069671 0.033 Uiso 1 1 calc R U . . .
C33 C 0.4309(6) 0.7427(5) 0.1850(4) 0.0293(15) Uani 1 1 d . . . . .
H33 H 0.396444 0.804766 0.174378 0.035 Uiso 1 1 calc R U . . .
C34 C 0.4556(6) 0.7222(4) 0.2633(4) 0.0229(13) Uani 1 1 d . . . . .
H34 H 0.438714 0.768114 0.306285 0.027 Uiso 1 1 calc R U . . .
C35 C 0.6385(6) 0.4201(4) 0.3718(4) 0.0196(12) Uani 1 1 d . . . . .
H35A H 0.727695 0.433656 0.371169 0.024 Uiso 1 1 calc R U . . .
H35B H 0.582526 0.420139 0.431847 0.024 Uiso 1 1 calc R U . . .
C36 C 0.1869(6) 0.1701(5) 0.4299(5) 0.0307(15) Uani 1 1 d . . . . .
H36A H 0.144619 0.193289 0.38661 0.046 Uiso 1 1 calc R U . . .
H36B H 0.173127 0.218156 0.473358 0.046 Uiso 1 1 calc R U . . .
H36C H 0.149504 0.110242 0.457073 0.046 Uiso 1 1 calc R U . . .
C37 C 1.1674(8) 0.4062(6) 0.0430(5) 0.047(2) Uani 1 1 d . . . . .
H37A H 1.23541 0.377272 -0.004034 0.071 Uiso 1 1 calc R U . . .
H37B H 1.103841 0.443001 0.020033 0.071 Uiso 1 1 calc R U . . .
H37C H 1.123917 0.355776 0.083159 0.071 Uiso 1 1 calc R U . . .
C38 C 0.2844(10) 0.1564(7) 0.0524(7) 0.063(3) Uani 1 1 d . . . . .
H38A H 0.234759 0.165507 0.010931 0.094 Uiso 1 1 calc R U . . .
H38B H 0.376882 0.146178 0.022022 0.094 Uiso 1 1 calc R U . . .
H38C H 0.271599 0.213282 0.086596 0.094 Uiso 1 1 calc R U . . .
Cl1 Cl 0.42669(13) 0.26588(9) 0.52451(8) 0.0187(3) Uani 1 1 d . . . . .
Cl2 Cl 0.71121(17) 0.36096(11) 0.04896(9) 0.0293(4) Uani 1 1 d . . . . .
Cl3 Cl 0.43544(13) 0.02955(11) 0.23061(10) 0.0263(3) Uani 1 1 d . . . . .
Cl4 Cl 0.96763(13) 0.28207(10) 0.31277(10) 0.0246(3) Uani 1 1 d . . . . .
Co1 Co 0.46566(8) 0.25872(6) 0.36774(6) 0.0145(2) Uani 1 1 d . . . . .
Co2 Co 0.67769(9) 0.34728(6) 0.20143(6) 0.0157(2) Uani 1 1 d D . . . .
Co3 Co 0.61446(8) 0.13021(6) 0.20992(6) 0.0152(2) Uani 1 1 d D . . . .
Co4 Co 0.76832(8) 0.20701(6) 0.33510(6) 0.0151(2) Uani 1 1 d D . . . .
N1 N 0.7759(4) 0.0345(3) 0.1649(3) 0.0158(10) Uani 1 1 d . . . . .
N2 N 0.9908(5) 0.0156(4) 0.1128(3) 0.0225(11) Uani 1 1 d D . . . .
N3 N 0.8198(4) 0.0593(3) 0.3491(3) 0.0160(10) Uani 1 1 d . . . . .
N4 N 0.7418(5) -0.0870(3) 0.3777(3) 0.0172(10) Uani 1 1 d D . . . .
N5 N 0.3346(5) 0.3648(4) 0.3465(3) 0.0192(10) Uani 1 1 d . . . . .
N6 N 0.2497(5) 0.4375(3) 0.2502(3) 0.0182(10) Uani 1 1 d D . . . .
N7 N 0.5843(5) 0.4779(3) 0.2411(3) 0.0179(7) Uani 1 1 d . . . . .
N8 N 0.5438(5) 0.5848(3) 0.3420(3) 0.0179(7) Uani 1 1 d D . . . .
O1 O 0.6387(4) 0.3302(3) 0.3376(2) 0.0183(4) Uani 1 1 d . . . . .
O2 O 0.5161(4) 0.2608(3) 0.2304(2) 0.0160(8) Uani 1 1 d . . . . .
O3 O 0.5920(4) 0.1413(3) 0.3440(3) 0.0183(4) Uani 1 1 d . . . . .
O4 O 0.7755(4) 0.2163(3) 0.2050(3) 0.0183(4) Uani 1 1 d . . . . .
O5 O 0.7213(4) 0.2159(3) 0.4693(3) 0.0267(10) Uani 1 1 d D . . . .
O6 O 0.6117(4) 0.1593(3) 0.0788(3) 0.0237(9) Uani 1 1 d D . . . .
O7 O 0.8599(4) 0.4093(3) 0.1906(3) 0.0183(4) Uani 1 1 d D . . . .
O8 O 0.3214(4) 0.1539(3) 0.3907(3) 0.0235(9) Uani 1 1 d D . . . .
O9 O 1.2232(6) 0.4671(4) 0.0856(3) 0.0425(13) Uani 1 1 d D . . . .
O10 O 0.2423(5) 0.0779(4) 0.1054(3) 0.0373(12) Uani 1 1 d D . . . .
H2N H 1.076(3) 0.026(6) 0.105(5) 0.045 Uiso 1 1 d D U . . .
H4N H 0.685(6) -0.135(4) 0.398(5) 0.045 Uiso 1 1 d D U . . .
H6N H 0.227(8) 0.447(6) 0.200(3) 0.045 Uiso 1 1 d D U . . .
H8N H 0.554(8) 0.621(5) 0.384(4) 0.045 Uiso 1 1 d D U . . .
H5O H 0.646(4) 0.240(5) 0.4994(13) 0.056 Uiso 1 1 d D U . . .
H6O H 0.635(7) 0.2151(14) 0.0508(14) 0.056 Uiso 1 1 d D U . . .
H7O H 0.914(4) 0.3793(19) 0.217(4) 0.056 Uiso 1 1 d D U . . .
H8O H 0.335(9) 0.112(5) 0.352(4) 0.056 Uiso 1 1 d D U . . .
H9O H 1.258(8) 0.512(4) 0.051(5) 0.056 Uiso 1 1 d D U . . .
H10O H 0.297(7) 0.061(6) 0.134(5) 0.056 Uiso 1 1 d D U . . .

loop_
_atom_site_aniso_label
_atom_site_aniso_U_11
_atom_site_aniso_U_22
_atom_site_aniso_U_33
_atom_site_aniso_U_23
_atom_site_aniso_U_13
_atom_site_aniso_U_12
C1 0.013(3) 0.015(3) 0.026(3) -0.012(2) 0.004(2) -0.004(2)
C2 0.014(3) 0.022(3) 0.017(3) -0.009(2) 0.002(2) 0.001(2)
C3 0.013(3) 0.021(3) 0.022(3) -0.013(2) -0.002(2) 0.005(2)
C4 0.019(3) 0.031(3) 0.021(3) -0.013(3) 0.002(2) -0.005(3)
C5 0.022(3) 0.024(3) 0.028(3) -0.013(3) 0.000(3) 0.003(3)
C6 0.029(4) 0.018(3) 0.036(4) -0.013(3) 0.001(3) 0.005(3)
C7 0.030(4) 0.020(3) 0.031(4) -0.009(3) -0.001(3) -0.008(3)
C8 0.017(3) 0.031(3) 0.018(3) -0.013(2) 0.000(2) -0.003(2)
C9 0.033(4) 0.054(5) 0.027(4) -0.007(3) -0.013(3) 0.008(3)
C10 0.013(3) 0.018(3) 0.018(3) -0.005(2) -0.002(2) 0.002(2)
C11 0.012(3) 0.024(3) 0.019(3) -0.007(2) 0.000(2) 0.001(2)
C12 0.016(3) 0.022(3) 0.018(3) -0.011(2) -0.002(2) -0.002(2)
C13 0.015(3) 0.027(3) 0.032(4) -0.009(3) 0.000(3) -0.008(2)
C14 0.014(3) 0.027(3) 0.035(4) -0.009(3) -0.006(3) 0.001(2)
C15 0.017(3) 0.025(3) 0.033(4) -0.008(3) -0.005(3) 0.006(2)
C16 0.016(3) 0.022(3) 0.036(4) -0.006(3) -0.005(3) 0.000(2)
C17 0.010(3) 0.014(3) 0.021(3) -0.005(2) 0.001(2) 0.000(2)
C18 0.039(4) 0.029(3) 0.024(3) -0.019(3) -0.002(3) -0.003(3)
C19 0.018(3) 0.029(3) 0.019(3) -0.009(2) -0.008(2) 0.002(2)
C20 0.012(3) 0.022(3) 0.019(3) -0.005(2) -0.004(2) 0.001(2)
C21 0.014(3) 0.020(3) 0.023(3) -0.011(2) -0.006(2) 0.002(2)
C22 0.014(3) 0.021(3) 0.026(3) -0.006(2) -0.004(2) 0.000(2)
C23 0.022(3) 0.023(3) 0.038(4) -0.009(3) -0.010(3) 0.005(3)
C24 0.027(4) 0.026(3) 0.043(4) -0.019(3) -0.009(3) 0.011(3)
C25 0.026(3) 0.030(3) 0.033(4) -0.022(3) -0.007(3) 0.010(3)
C26 0.020(3) 0.027(3) 0.025(3) -0.011(3) -0.005(3) 0.005(3)
C27 0.027(4) 0.021(3) 0.045(4) -0.006(3) -0.001(3) -0.004(3)
C28 0.012(3) 0.016(3) 0.019(3) -0.009(2) -0.001(2) -0.001(2)
C29 0.011(3) 0.020(3) 0.022(3) -0.006(2) 0.001(2) -0.001(2)
C30 0.015(3) 0.016(3) 0.017(3) -0.004(2) 0.000(2) -0.001(2)
C31 0.021(3) 0.020(3) 0.020(3) -0.005(2) -0.003(2) 0.001(2)
C32 0.026(3) 0.028(3) 0.028(4) 0.000(3) -0.008(3) 0.001(3)
C33 0.028(4) 0.028(3) 0.031(4) -0.003(3) -0.009(3) 0.008(3)
C34 0.022(3) 0.014(3) 0.028(3) -0.009(2) 0.001(3) 0.006(2)
C35 0.022(3) 0.020(3) 0.017(3) -0.008(2) -0.004(2) 0.000(2)
C36 0.013(3) 0.039(4) 0.035(4) -0.013(3) 0.002(3) 0.000(3)
C37 0.047(5) 0.044(5) 0.046(5) -0.017(4) -0.003(4) -0.009(4)
C38 0.076(7) 0.055(6) 0.070(7) 0.007(5) -0.037(5) -0.033(5)
Cl1 0.0185(7) 0.0209(7) 0.0152(6) -0.0093(5) -0.0008(5) -0.0009(5)
Cl2 0.0457(9) 0.0255(7) 0.0160(7) -0.0072(6) -0.0057(6) -0.0060(7)
Cl3 0.0167(7) 0.0282(8) 0.0321(8) -0.0150(6) -0.0003(6) -0.0076(6)
Cl4 0.0172(7) 0.0246(7) 0.0331(8) -0.0049(6) -0.0075(6) -0.0044(5)
Co1 0.0112(4) 0.0159(5) 0.0149(5) -0.0090(3) -0.0008(3) 0.0029(3)
Co2 0.0172(5) 0.0149(5) 0.0137(5) -0.0088(3) -0.0011(4) 0.0006(4)
Co3 0.0122(4) 0.0154(5) 0.0165(5) -0.0101(3) -0.0002(3) 0.0001(3)
Co4 0.0112(4) 0.0156(5) 0.0173(5) -0.0080(3) -0.0011(3) 0.0005(3)
N1 0.016(2) 0.012(2) 0.018(2) -0.0079(18) 0.0003(19) -0.0017(18)
N2 0.016(2) 0.022(3) 0.025(3) -0.012(2) 0.004(2) -0.002(2)
N3 0.010(2) 0.015(2) 0.020(3) -0.0061(18) -0.0003(18) 0.0031(18)
N4 0.012(2) 0.019(2) 0.018(2) -0.0060(19) 0.0006(19) -0.0002(18)
N5 0.017(2) 0.027(3) 0.013(2) -0.011(2) -0.0037(19) 0.004(2)
N6 0.018(2) 0.020(2) 0.018(2) -0.0043(19) -0.007(2) 0.0007(19)
N7 0.0217(18) 0.0138(16) 0.0180(18) -0.0110(13) -0.0040(14) 0.0022(13)
N8 0.0217(18) 0.0138(16) 0.0180(18) -0.0110(13) -0.0040(14) 0.0022(13)
O1 0.0154(10) 0.0168(10) 0.0194(11) -0.0084(8) 0.0013(8) -0.0005(8)
O2 0.0155(19) 0.0125(19) 0.018(2) -0.0099(15) -0.0016(15) 0.0055(15)
O3 0.0154(10) 0.0168(10) 0.0194(11) -0.0084(8) 0.0013(8) -0.0005(8)
O4 0.0154(10) 0.0168(10) 0.0194(11) -0.0084(8) 0.0013(8) -0.0005(8)
O5 0.021(2) 0.037(3) 0.021(2) -0.0109(19) -0.0053(18) 0.0071(19)
O6 0.033(2) 0.021(2) 0.017(2) -0.0105(17) -0.0060(18) -0.0011(18)
O7 0.0154(10) 0.0168(10) 0.0194(11) -0.0084(8) 0.0013(8) -0.0005(8)
O8 0.014(2) 0.028(2) 0.027(2) -0.0144(18) -0.0012(17) -0.0002(17)
O9 0.055(3) 0.047(3) 0.029(3) 0.008(2) -0.016(2) -0.020(3)
O10 0.027(3) 0.048(3) 0.038(3) -0.002(2) -0.009(2) -0.005(2)

loop_
_atom_type_symbol
_atom_type_description
_atom_type_scat_dispersion_real
_atom_type_scat_dispersion_imag
_atom_type_scat_source
C C 0.0181 0.0091 'International Tables Vol C Tables 4.2.6.8 and 6.1.1.4'
H H 0 0 'International Tables Vol C Tables 4.2.6.8 and 6.1.1.4'
Cl Cl 0.3639 0.7018 'International Tables Vol C Tables 4.2.6.8 and 6.1.1.4'
Co Co -2.3653 3.6143 'International Tables Vol C Tables 4.2.6.8 and 6.1.1.4'
N N 0.0311 0.018 'International Tables Vol C Tables 4.2.6.8 and 6.1.1.4'
O O 0.0492 0.0322 'International Tables Vol C Tables 4.2.6.8 and 6.1.1.4'

loop_
_exptl_crystal_face_index_h
_exptl_crystal_face_index_k
_exptl_crystal_face_index_l
_exptl_crystal_face_perp_dist
-1 7 7 0.0321
1 -7 -7 0.0321
-1 3 -10 0.157
1 -3 10 0.157
-7 -3 -2 0.0447
7 3 2 0.0447

loop_
_geom_angle_atom_site_label_1
_geom_angle_atom_site_label_2
_geom_angle_atom_site_label_3
_geom_angle
_geom_angle_site_symmetry_1
_geom_angle_site_symmetry_3
_geom_angle_publ_flag
O4 C1 C2 108.1(4) . . ?
O4 C1 H1 126 . . ?
C2 C1 H1 126 . . ?
N1 C2 N2 113.2(5) . . ?
N1 C2 C1 120.7(5) . . ?
N2 C2 C1 126.1(5) . . ?
C8 C3 C4 121.7(5) . . ?
C8 C3 N1 130.3(5) . . ?
C4 C3 N1 108.0(5) . . ?
N2 C4 C3 106.6(5) . . ?
N2 C4 C5 132.8(6) . . ?
C3 C4 C5 120.6(6) . . ?
C6 C5 C4 117.2(6) . . ?
C6 C5 H5 121.4 . . ?
C4 C5 H5 121.4 . . ?
C5 C6 C7 122.1(6) . . ?
C5 C6 H6 118.9 . . ?
C7 C6 H6 118.9 . . ?
C8 C7 C6 121.1(6) . . ?
C8 C7 H7 119.4 . . ?
C6 C7 H7 119.4 . . ?
C7 C8 C3 117.3(5) . . ?
C7 C8 H8 121.4 . . ?
C3 C8 H8 121.4 . . ?
O5 C9 H9A 109.5 . . ?
O5 C9 H9B 109.5 . . ?
H9A C9 H9B 109.5 . . ?
O5 C9 H9C 109.5 . . ?
H9A C9 H9C 109.5 . . ?
H9B C9 H9C 109.5 . . ?
N3 C10 N4 113.6(5) . . ?
N3 C10 C17 120.9(5) . . ?
N4 C10 C17 125.3(5) . . ?
C16 C11 N4 131.5(6) . . ?
C16 C11 C12 122.8(5) . . ?
N4 C11 C12 105.6(5) . . ?
C13 C12 C11 120.5(5) . . ?
C13 C12 N3 130.2(6) . . ?
C11 C12 N3 109.2(5) . . ?
C14 C13 C12 116.9(6) . . ?
C14 C13 H13 121.6 . . ?
C12 C13 H13 121.6 . . ?
C13 C14 C15 122.5(6) . . ?
C13 C14 H14 118.7 . . ?
C15 C14 H14 118.7 . . ?
C14 C15 C16 121.2(6) . . ?
C14 C15 H15 119.4 . . ?
C16 C15 H15 119.4 . . ?
C11 C16 C15 116.0(6) . . ?
C11 C16 H16 122 . . ?
C15 C16 H16 122 . . ?
O3 C17 C10 107.2(4) . . ?
O3 C17 H17A 110.3 . . ?
C10 C17 H17A 110.3 . . ?
O3 C17 H17B 110.3 . . ?
C10 C17 H17B 110.3 . . ?
H17A C17 H17B 108.5 . . ?
O6 C18 H18A 109.5 . . ?
O6 C18 H18B 109.5 . . ?
H18A C18 H18B 109.5 . . ?
O6 C18 H18C 109.5 . . ?
H18A C18 H18C 109.5 . . ?
H18B C18 H18C 109.5 . . ?
O2 C19 C20 108.4(5) . . ?
O2 C19 H19A 110 . . ?
C20 C19 H19A 110 . . ?
O2 C19 H19B 110 . . ?
C20 C19 H19B 110 . . ?
H19A C19 H19B 108.4 . . ?
N5 C20 N6 112.8(5) . . ?
N5 C20 C19 121.9(5) . . ?
N6 C20 C19 125.3(5) . . ?
N5 C21 C26 131.7(6) . . ?
N5 C21 C22 108.1(5) . . ?
C26 C21 C22 120.2(5) . . ?
N6 C22 C23 131.8(6) . . ?
N6 C22 C21 105.6(5) . . ?
C23 C22 C21 122.6(6) . . ?
C24 C23 C22 115.8(6) . . ?
C24 C23 H23 122.1 . . ?
C22 C23 H23 122.1 . . ?
C23 C24 C25 122.6(6) . . ?
C23 C24 H24 118.7 . . ?
C25 C24 H24 118.7 . . ?
C26 C25 C24 121.0(6) . . ?
C26 C25 H25 119.5 . . ?
C24 C25 H25 119.5 . . ?
C21 C26 C25 117.8(6) . . ?
C21 C26 H26 121.1 . . ?
C25 C26 H26 121.1 . . ?
O7 C27 H27A 109.5 . . ?
O7 C27 H27B 109.5 . . ?
H27A C27 H27B 109.5 . . ?
O7 C27 H27C 109.5 . . ?
H27A C27 H27C 109.5 . . ?
H27B C27 H27C 109.5 . . ?
N7 C28 N8 113.4(5) . . ?
N7 C28 C35 120.3(5) . . ?
N8 C28 C35 126.3(5) . . ?
N8 C29 C30 106.1(5) . . ?
N8 C29 C34 132.2(5) . . ?
C30 C29 C34 121.7(6) . . ?
C31 C30 C29 122.3(5) . . ?
C31 C30 N7 129.5(5) . . ?
C29 C30 N7 108.3(5) . . ?
C30 C31 C32 116.7(6) . . ?
C30 C31 H31 121.6 . . ?
C32 C31 H31 121.6 . . ?
C33 C32 C31 120.9(6) . . ?
C33 C32 H32 119.6 . . ?
C31 C32 H32 119.6 . . ?
C32 C33 C34 122.7(6) . . ?
C32 C33 H33 118.7 . . ?
C34 C33 H33 118.7 . . ?
C29 C34 C33 115.7(6) . . ?
C29 C34 H34 122.1 . . ?
C33 C34 H34 122.1 . . ?
O1 C35 C28 109.0(5) . . ?
O1 C35 H35A 109.9 . . ?
C28 C35 H35A 109.9 . . ?
O1 C35 H35B 109.9 . . ?
C28 C35 H35B 109.9 . . ?
H35A C35 H35B 108.3 . . ?
O8 C36 H36A 109.5 . . ?
O8 C36 H36B 109.5 . . ?
H36A C36 H36B 109.5 . . ?
O8 C36 H36C 109.5 . . ?
H36A C36 H36C 109.5 . . ?
H36B C36 H36C 109.5 . . ?
O9 C37 H37A 109.5 . . ?
O9 C37 H37B 109.5 . . ?
H37A C37 H37B 109.5 . . ?
O9 C37 H37C 109.5 . . ?
H37A C37 H37C 109.5 . . ?
H37B C37 H37C 109.5 . . ?
O10 C38 H38A 109.5 . . ?
O10 C38 H38B 109.5 . . ?
H38A C38 H38B 109.5 . . ?
O10 C38 H38C 109.5 . . ?
H38A C38 H38C 109.5 . . ?
H38B C38 H38C 109.5 . . ?
O3 Co1 N5 158.19(18) . . ?
O3 Co1 O1 82.11(15) . . ?
N5 Co1 O1 102.51(18) . . ?
O3 Co1 O8 83.30(16) . . ?
N5 Co1 O8 90.82(19) . . ?
O1 Co1 O8 165.38(16) . . ?
O3 Co1 O2 80.04(15) . . ?
N5 Co1 O2 79.77(16) . . ?
O1 Co1 O2 80.44(16) . . ?
O8 Co1 O2 96.30(16) . . ?
O3 Co1 Cl1 99.65(12) . . ?
N5 Co1 Cl1 101.27(13) . . ?
O1 Co1 Cl1 93.85(12) . . ?
O8 Co1 Cl1 89.33(12) . . ?
O2 Co1 Cl1 174.28(12) . . ?
O4 Co2 N7 159.89(18) . . ?
O4 Co2 O2 82.05(15) . . ?
N7 Co2 O2 99.91(17) . . ?
O4 Co2 O1 82.12(16) . . ?
N7 Co2 O1 78.54(17) . . ?
O2 Co2 O1 80.14(16) . . ?
O4 Co2 O7 86.22(15) . . ?
N7 Co2 O7 88.53(17) . . ?
O2 Co2 O7 165.98(16) . . ?
O1 Co2 O7 90.70(15) . . ?
O4 Co2 Cl2 97.49(12) . . ?
N7 Co2 Cl2 102.13(15) . . ?
O2 Co2 Cl2 96.59(12) . . ?
O1 Co2 Cl2 176.73(12) . . ?
O7 Co2 Cl2 92.51(12) . . ?
O2 Co3 N1 156.45(17) . . ?
O2 Co3 O3 80.01(15) . . ?
N1 Co3 O3 105.48(17) . . ?
O2 Co3 O4 81.23(15) . . ?
N1 Co3 O4 77.47(16) . . ?
O3 Co3 O4 79.21(15) . . ?
O2 Co3 O6 83.85(16) . . ?
N1 Co3 O6 88.95(18) . . ?
O3 Co3 O6 163.81(15) . . ?
O4 Co3 O6 97.25(16) . . ?
O2 Co3 Cl3 99.85(12) . . ?
N1 Co3 Cl3 102.39(13) . . ?
O3 Co3 Cl3 95.05(11) . . ?
O4 Co3 Cl3 173.92(12) . . ?
O6 Co3 Cl3 88.82(13) . . ?
O4 Co4 O5 167.07(16) . . ?
O4 Co4 N3 100.40(17) . . ?
O5 Co4 N3 88.74(18) . . ?
O4 Co4 O3 80.84(16) . . ?
O5 Co4 O3 92.34(17) . . ?
N3 Co4 O3 77.62(17) . . ?
O4 Co4 O1 81.17(15) . . ?
O5 Co4 O1 86.76(16) . . ?
N3 Co4 O1 155.91(17) . . ?
O3 Co4 O1 78.94(15) . . ?
O4 Co4 Cl4 94.40(12) . . ?
O5 Co4 Cl4 92.32(13) . . ?
N3 Co4 Cl4 103.46(13) . . ?
O3 Co4 Cl4 175.24(12) . . ?
O1 Co4 Cl4 100.36(11) . . ?
C2 N1 C3 105.2(5) . . ?
C2 N1 Co3 113.2(4) . . ?
C3 N1 Co3 141.6(4) . . ?
C2 N2 C4 107.1(5) . . ?
C2 N2 H2N 128(5) . . ?
C4 N2 H2N 123(5) . . ?
C10 N3 C12 104.5(5) . . ?
C10 N3 Co4 110.9(4) . . ?
C12 N3 Co4 144.0(4) . . ?
C10 N4 C11 107.1(5) . . ?
C10 N4 H4N 128(5) . . ?
C11 N4 H4N 125(5) . . ?
C20 N5 C21 106.0(5) . . ?
C20 N5 Co1 111.5(4) . . ?
C21 N5 Co1 142.1(4) . . ?
C20 N6 C22 107.3(5) . . ?
C20 N6 H6N 126(5) . . ?
C22 N6 H6N 126(5) . . ?
C28 N7 C30 104.9(4) . . ?
C28 N7 Co2 111.8(4) . . ?
C30 N7 Co2 142.5(4) . . ?
C28 N8 C29 107.3(5) . . ?
C28 N8 H8N 131(5) . . ?
C29 N8 H8N 119(5) . . ?
C35 O1 Co1 119.3(3) . . ?
C35 O1 Co4 129.4(4) . . ?
Co1 O1 Co4 97.72(16) . . ?
C35 O1 Co2 109.3(3) . . ?
Co1 O1 Co2 99.75(17) . . ?
Co4 O1 Co2 95.74(15) . . ?
C19 O2 Co3 128.4(3) . . ?
C19 O2 Co2 117.8(3) . . ?
Co3 O2 Co2 98.35(16) . . ?
C19 O2 Co1 109.3(3) . . ?
Co3 O2 Co1 99.09(17) . . ?
Co2 O2 Co1 98.96(16) . . ?
C17 O3 Co1 125.9(3) . . ?
C17 O3 Co4 110.3(3) . . ?
Co1 O3 Co4 99.63(16) . . ?
C17 O3 Co3 118.2(3) . . ?
Co1 O3 Co3 99.23(18) . . ?
Co4 O3 Co3 99.09(16) . . ?
C1 O4 Co2 127.2(4) . . ?
C1 O4 Co4 116.7(4) . . ?
Co2 O4 Co4 99.49(16) . . ?
C1 O4 Co3 112.6(3) . . ?
Co2 O4 Co3 96.39(16) . . ?
Co4 O4 Co3 99.58(16) . . ?
C9 O5 Co4 128.7(4) . . ?
C9 O5 H5O 108.1(16) . . ?
Co4 O5 H5O 121.7(16) . . ?
C18 O6 Co3 123.8(4) . . ?
C18 O6 H6O 105.8(18) . . ?
Co3 O6 H6O 122.2(19) . . ?
C27 O7 Co2 128.1(4) . . ?
C27 O7 H7O 105.5(17) . . ?
Co2 O7 H7O 118.8(17) . . ?
C36 O8 Co1 125.9(4) . . ?
C36 O8 H8O 110(6) . . ?
Co1 O8 H8O 115(6) . . ?
C37 O9 H9O 110(7) . . ?
C38 O10 H10O 110(6) . . ?

loop_
_geom_bond_atom_site_label_1
_geom_bond_atom_site_label_2
_geom_bond_distance
_geom_bond_site_symmetry_2
_geom_bond_publ_flag
C1 O4 1.405(6) . ?
C1 C2 1.509(8) . ?
C1 H1 0.95 . ?
C2 N1 1.324(7) . ?
C2 N2 1.342(7) . ?
C3 C8 1.386(8) . ?
C3 C4 1.400(8) . ?
C3 N1 1.405(7) . ?
C4 N2 1.375(8) . ?
C4 C5 1.409(9) . ?
C5 C6 1.368(9) . ?
C5 H5 0.95 . ?
C6 C7 1.403(9) . ?
C6 H6 0.95 . ?
C7 C8 1.386(9) . ?
C7 H7 0.95 . ?
C8 H8 0.95 . ?
C9 O5 1.422(8) . ?
C9 H9A 0.98 . ?
C9 H9B 0.98 . ?
C9 H9C 0.98 . ?
C10 N3 1.324(7) . ?
C10 N4 1.352(7) . ?
C10 C17 1.492(7) . ?
C11 C16 1.387(8) . ?
C11 N4 1.388(7) . ?
C11 C12 1.401(8) . ?
C12 C13 1.398(8) . ?
C12 N3 1.410(7) . ?
C13 C14 1.377(9) . ?
C13 H13 0.95 . ?
C14 C15 1.397(9) . ?
C14 H14 0.95 . ?
C15 C16 1.398(8) . ?
C15 H15 0.95 . ?
C16 H16 0.95 . ?
C17 O3 1.415(7) . ?
C17 H17A 0.99 . ?
C17 H17B 0.99 . ?
C18 O6 1.409(7) . ?
C18 H18A 0.98 . ?
C18 H18B 0.98 . ?
C18 H18C 0.98 . ?
C19 O2 1.423(7) . ?
C19 C20 1.503(8) . ?
C19 H19A 0.99 . ?
C19 H19B 0.99 . ?
C20 N5 1.320(8) . ?
C20 N6 1.338(8) . ?
C21 N5 1.385(7) . ?
C21 C26 1.389(8) . ?
C21 C22 1.412(9) . ?
C22 N6 1.381(8) . ?
C22 C23 1.394(8) . ?
C23 C24 1.389(10) . ?
C23 H23 0.95 . ?
C24 C25 1.397(10) . ?
C24 H24 0.95 . ?
C25 C26 1.391(8) . ?
C25 H25 0.95 . ?
C26 H26 0.95 . ?
C27 O7 1.431(7) . ?
C27 H27A 0.98 . ?
C27 H27B 0.98 . ?
C27 H27C 0.98 . ?
C28 N7 1.323(7) . ?
C28 N8 1.337(7) . ?
C28 C35 1.512(8) . ?
C29 N8 1.389(8) . ?
C29 C30 1.394(8) . ?
C29 C34 1.395(8) . ?
C30 C31 1.380(9) . ?
C30 N7 1.417(7) . ?
C31 C32 1.399(9) . ?
C31 H31 0.95 . ?
C32 C33 1.392(9) . ?
C32 H32 0.95 . ?
C33 C34 1.396(10) . ?
C33 H33 0.95 . ?
C34 H34 0.95 . ?
C35 O1 1.408(6) . ?
C35 H35A 0.99 . ?
C35 H35B 0.99 . ?
C36 O8 1.413(7) . ?
C36 H36A 0.98 . ?
C36 H36B 0.98 . ?
C36 H36C 0.98 . ?
C37 O9 1.400(9) . ?
C37 H37A 0.98 . ?
C37 H37B 0.98 . ?
C37 H37C 0.98 . ?
C38 O10 1.376(10) . ?
C38 H38A 0.98 . ?
C38 H38B 0.98 . ?
C38 H38C 0.98 . ?
Cl1 Co1 2.4822(15) . ?
Cl2 Co2 2.4123(17) . ?
Cl3 Co3 2.3977(16) . ?
Cl4 Co4 2.3770(16) . ?
Co1 O3 2.046(4) . ?
Co1 N5 2.070(5) . ?
Co1 O1 2.091(4) . ?
Co1 O8 2.147(4) . ?
Co1 O2 2.151(4) . ?
Co2 O4 2.064(4) . ?
Co2 N7 2.074(4) . ?
Co2 O2 2.111(4) . ?
Co2 O1 2.145(4) . ?
Co2 O7 2.157(4) . ?
Co3 O2 2.049(4) . ?
Co3 N1 2.105(5) . ?
Co3 O3 2.149(4) . ?
Co3 O4 2.158(4) . ?
Co3 O6 2.170(4) . ?
Co4 O4 2.105(4) . ?
Co4 O5 2.113(4) . ?
Co4 N3 2.126(5) . ?
Co4 O3 2.130(4) . ?
Co4 O1 2.145(4) . ?
N2 H2N 0.91(2) . ?
N4 H4N 0.92(2) . ?
N6 H6N 0.92(2) . ?
N8 H8N 0.91(2) . ?
O5 H5O 0.871(15) . ?
O6 H6O 0.896(17) . ?
O7 H7O 0.898(17) . ?
O8 H8O 0.86(2) . ?
O9 H9O 0.85(2) . ?
O10 H10O 0.87(2) . ?

loop_
_geom_torsion_atom_site_label_1
_geom_torsion_atom_site_label_2
_geom_torsion_atom_site_label_3
_geom_torsion_atom_site_label_4
_geom_torsion
_geom_torsion_site_symmetry_1
_geom_torsion_site_symmetry_2
_geom_torsion_site_symmetry_3
_geom_torsion_site_symmetry_4
_geom_torsion_publ_flag
O4 C1 C2 N1 21.3(8) . . . . ?
O4 C1 C2 N2 -159.9(6) . . . . ?
C8 C3 C4 N2 -178.7(6) . . . . ?
N1 C3 C4 N2 0.8(7) . . . . ?
C8 C3 C4 C5 0.3(10) . . . . ?
N1 C3 C4 C5 179.8(6) . . . . ?
N2 C4 C5 C6 179.1(7) . . . . ?
C3 C4 C5 C6 0.4(10) . . . . ?
C4 C5 C6 C7 -0.8(11) . . . . ?
C5 C6 C7 C8 0.5(11) . . . . ?
C6 C7 C8 C3 0.2(10) . . . . ?
C4 C3 C8 C7 -0.6(9) . . . . ?
N1 C3 C8 C7 -180.0(6) . . . . ?
C16 C11 C12 C13 -1.4(10) . . . . ?
N4 C11 C12 C13 -178.9(5) . . . . ?
C16 C11 C12 N3 176.3(6) . . . . ?
N4 C11 C12 N3 -1.2(7) . . . . ?
C11 C12 C13 C14 0.4(9) . . . . ?
N3 C12 C13 C14 -176.7(6) . . . . ?
C12 C13 C14 C15 0.5(10) . . . . ?
C13 C14 C15 C16 -0.6(11) . . . . ?
N4 C11 C16 C15 178.0(6) . . . . ?
C12 C11 C16 C15 1.3(10) . . . . ?
C14 C15 C16 C11 -0.3(10) . . . . ?
N3 C10 C17 O3 27.5(7) . . . . ?
N4 C10 C17 O3 -147.4(5) . . . . ?
O2 C19 C20 N5 -24.1(8) . . . . ?
O2 C19 C20 N6 155.0(5) . . . . ?
N5 C21 C22 N6 -0.9(7) . . . . ?
C26 C21 C22 N6 178.9(5) . . . . ?
N5 C21 C22 C23 -178.9(6) . . . . ?
C26 C21 C22 C23 0.9(9) . . . . ?
N6 C22 C23 C24 -177.8(6) . . . . ?
C21 C22 C23 C24 -0.4(9) . . . . ?
C22 C23 C24 C25 -0.2(10) . . . . ?
C23 C24 C25 C26 0.2(11) . . . . ?
N5 C21 C26 C25 178.9(6) . . . . ?
C22 C21 C26 C25 -0.8(9) . . . . ?
C24 C25 C26 C21 0.3(10) . . . . ?
N8 C29 C30 C31 179.9(5) . . . . ?
C34 C29 C30 C31 -0.8(9) . . . . ?
N8 C29 C30 N7 0.1(6) . . . . ?
C34 C29 C30 N7 179.4(5) . . . . ?
C29 C30 C31 C32 0.4(9) . . . . ?
N7 C30 C31 C32 -179.8(6) . . . . ?
C30 C31 C32 C33 0.3(9) . . . . ?
C31 C32 C33 C34 -0.7(10) . . . . ?
N8 C29 C34 C33 179.5(6) . . . . ?
C30 C29 C34 C33 0.4(9) . . . . ?
C32 C33 C34 C29 0.3(10) . . . . ?
N7 C28 C35 O1 -17.6(7) . . . . ?
N8 C28 C35 O1 162.6(5) . . . . ?
N2 C2 N1 C3 1.5(7) . . . . ?
C1 C2 N1 C3 -179.6(5) . . . . ?
N2 C2 N1 Co3 179.9(4) . . . . ?
C1 C2 N1 Co3 -1.1(7) . . . . ?
C8 C3 N1 C2 178.1(6) . . . . ?
C4 C3 N1 C2 -1.4(7) . . . . ?
C8 C3 N1 Co3 0.4(11) . . . . ?
C4 C3 N1 Co3 -179.0(5) . . . . ?
N1 C2 N2 C4 -1.0(7) . . . . ?
C1 C2 N2 C4 -179.9(6) . . . . ?
C3 C4 N2 C2 0.1(7) . . . . ?
C5 C4 N2 C2 -178.8(7) . . . . ?
N4 C10 N3 C12 0.1(7) . . . . ?
C17 C10 N3 C12 -175.4(5) . . . . ?
N4 C10 N3 Co4 173.4(4) . . . . ?
C17 C10 N3 Co4 -2.0(7) . . . . ?
C13 C12 N3 C10 178.1(6) . . . . ?
C11 C12 N3 C10 0.7(7) . . . . ?
C13 C12 N3 Co4 8.6(11) . . . . ?
C11 C12 N3 Co4 -168.8(5) . . . . ?
N3 C10 N4 C11 -0.8(7) . . . . ?
C17 C10 N4 C11 174.4(5) . . . . ?
C16 C11 N4 C10 -176.0(7) . . . . ?
C12 C11 N4 C10 1.2(6) . . . . ?
N6 C20 N5 C21 -1.9(7) . . . . ?
C19 C20 N5 C21 177.3(5) . . . . ?
N6 C20 N5 Co1 -176.9(4) . . . . ?
C19 C20 N5 Co1 2.3(7) . . . . ?
C26 C21 N5 C20 -178.1(6) . . . . ?
C22 C21 N5 C20 1.7(7) . . . . ?
C26 C21 N5 Co1 -5.7(12) . . . . ?
C22 C21 N5 Co1 174.1(5) . . . . ?
N5 C20 N6 C22 1.3(7) . . . . ?
C19 C20 N6 C22 -177.8(6) . . . . ?
C23 C22 N6 C20 177.6(7) . . . . ?
C21 C22 N6 C20 -0.2(6) . . . . ?
N8 C28 N7 C30 -0.3(7) . . . . ?
C35 C28 N7 C30 179.9(5) . . . . ?
N8 C28 N7 Co2 171.7(4) . . . . ?
C35 C28 N7 Co2 -8.1(7) . . . . ?
C31 C30 N7 C28 -179.7(6) . . . . ?
C29 C30 N7 C28 0.1(6) . . . . ?
C31 C30 N7 Co2 12.6(11) . . . . ?
C29 C30 N7 Co2 -167.7(5) . . . . ?
N7 C28 N8 C29 0.3(7) . . . . ?
C35 C28 N8 C29 -179.8(5) . . . . ?
C30 C29 N8 C28 -0.3(6) . . . . ?
C34 C29 N8 C28 -179.5(6) . . . . ?
C28 C35 O1 Co1 -80.9(5) . . . . ?
C28 C35 O1 Co4 147.9(4) . . . . ?
C28 C35 O1 Co2 32.8(5) . . . . ?
C20 C19 O2 Co3 151.1(4) . . . . ?
C20 C19 O2 Co2 -80.1(5) . . . . ?
C20 C19 O2 Co1 31.7(5) . . . . ?
C10 C17 O3 Co1 -157.4(4) . . . . ?
C10 C17 O3 Co4 -38.2(5) . . . . ?
C10 C17 O3 Co3 74.7(5) . . . . ?
C2 C1 O4 Co2 -147.9(4) . . . . ?
C2 C1 O4 Co4 84.3(5) . . . . ?
C2 C1 O4 Co3 -30.0(6) . . . . ?
